data_7205684
loop_
_publ_author_name
'Meng, Jing-Xin'
'Lu, Ying'
'Li, Yang-Guang'
'Fu, Hai'
'Wang, En-Bo'

_publ_section_title
;
 Controllable self-assembly of four new metal--organic frameworks based
 on different phosphomolybdate clusters by altering the molar ratio of
 H3PO4 and Na2MoO4
;
_journal_issue 7
_journal_name_full CrystEngComm
_journal_page_first 2479
_journal_paper_doi 10.1039/c0ce00639d
_journal_volume 13
_journal_year 2011
_chemical_formula_sum 'C6 H30 Co3 Mo4 N6 O28 P4'
_chemical_formula_weight 1318.79
_chemical_name_systematic
;
?
;
_space_group_IT_number 88
_symmetry_cell_setting tetragonal
_symmetry_space_group_name_Hall '-I 4ad'
_symmetry_space_group_name_H-M 'I 41/a :2'
_atom_sites_solution_primary direct
_atom_sites_solution_secondary difmap
_audit_creation_method SHELXL-97
_cell_angle_alpha 90.00
_cell_angle_beta 90.00
_cell_angle_gamma 90.00
_cell_formula_units_Z 4
_cell_length_a 17.110(2)
_cell_length_b 17.110(2)
_cell_length_c 10.740(2)
_cell_measurement_reflns_used 11907
_cell_measurement_temperature 150(2)
_cell_measurement_theta_max 24.99
_cell_measurement_theta_min 3.27
_cell_volume 3144.2(8)
_computing_structure_refinement 'SHELXL-97 (Sheldrick, 1997)'
_computing_structure_solution 'SHELXS-97 (Sheldrick, 1990)'
_diffrn_ambient_temperature 150(2)
_diffrn_detector_area_resol_mean 0.01
_diffrn_measured_fraction_theta_full 0.999
_diffrn_measured_fraction_theta_max 0.999
_diffrn_measurement_device_type 'Rigaku R-AXIS RAPID IP'
_diffrn_measurement_method Oscillation
_diffrn_radiation_monochromator graphite
_diffrn_radiation_source 'Rotation anode'
_diffrn_radiation_type MoK\a
_diffrn_radiation_wavelength 0.71073
_diffrn_reflns_av_R_equivalents 0.0535
_diffrn_reflns_av_sigmaI/netI 0.0279
_diffrn_reflns_limit_h_max 20
_diffrn_reflns_limit_h_min -17
_diffrn_reflns_limit_k_max 20
_diffrn_reflns_limit_k_min -20
_diffrn_reflns_limit_l_max 12
_diffrn_reflns_limit_l_min -12
_diffrn_reflns_number 11907
_diffrn_reflns_theta_full 24.99
_diffrn_reflns_theta_max 24.99
_diffrn_reflns_theta_min 3.27
_diffrn_standards_decay_% none
_diffrn_standards_interval_count 0
_diffrn_standards_interval_time 0
_diffrn_standards_number 0
_exptl_absorpt_coefficient_mu 3.408
_exptl_absorpt_correction_T_max 0.489
_exptl_absorpt_correction_T_min 0.459
_exptl_absorpt_correction_type multi-scan
_exptl_absorpt_process_details 'ABSCOR by T.Higashi 8 March, 1995'
_exptl_crystal_colour black
_exptl_crystal_density_diffrn 2.786
_exptl_crystal_density_method 'not measured'
_exptl_crystal_description block
_exptl_crystal_F_000 2564
_exptl_crystal_size_max 0.24
_exptl_crystal_size_mid 0.23
_exptl_crystal_size_min 0.21
_refine_diff_density_max 1.890
_refine_diff_density_min -0.640
_refine_diff_density_rms 0.188
_refine_ls_extinction_method none
_refine_ls_goodness_of_fit_ref 1.144
_refine_ls_hydrogen_treatment constr
_refine_ls_matrix_type full
_refine_ls_number_parameters 140
_refine_ls_number_reflns 1385
_refine_ls_number_restraints 0
_refine_ls_restrained_S_all 1.144
_refine_ls_R_factor_all 0.0408
_refine_ls_R_factor_gt 0.0358
_refine_ls_shift/su_max 0.001
_refine_ls_shift/su_mean 0.000
_refine_ls_structure_factor_coef Fsqd
_refine_ls_weighting_details 'calc w=1/[\s^2^(Fo^2^)+(0.0414P)^2^+56.5893P] where P=(Fo^2^+2Fc^2^)/3'
_refine_ls_weighting_scheme calc
_refine_ls_wR_factor_gt 0.0927
_refine_ls_wR_factor_ref 0.0951
_reflns_number_gt 1240
_reflns_number_total 1385
_reflns_threshold_expression >2sigma(I)
_cod_data_source_file c0ce00639d.txt
_cod_data_source_block 1
_cod_depositor_comments
;
The following automatic conversions were performed:
'_symmetry_cell_setting' value 'Tetragonal' changed to 'tetragonal'
according to '/home/saulius/struct/CIF-dictionaries/cif_core.dic'
dictionary named 'cif_core.dic' version 2.4.1 from 2010-06-29.

Automatic conversion script
Id: cif_fix_enum 1555 2011-01-17 13:19:09Z saulius 
;
_cod_original_cell_volume 3144.2(9)
_cod_original_sg_symbol_H-M 'I 41/a'
_cod_database_code 7205684

loop_
_symmetry_equiv_pos_as_xyz
'x, y, z'
'-x+1/2, -y, z+1/2'
'-y+3/4, x+1/4, z+1/4'
'y+3/4, -x+3/4, z+3/4'
'x+1/2, y+1/2, z+1/2'
'-x+1, -y+1/2, z+1'
'-y+5/4, x+3/4, z+3/4'
'y+5/4, -x+5/4, z+5/4'
'-x, -y, -z'
'x-1/2, y, -z-1/2'
'y-3/4, -x-1/4, -z-1/4'
'-y-3/4, x-3/4, -z-3/4'
'-x+1/2, -y+1/2, -z+1/2'
'x, y+1/2, -z'
'y-1/4, -x+1/4, -z+1/4'
'-y-1/4, x-1/4, -z-1/4'

loop_
_atom_site_label
_atom_site_type_symbol
_atom_site_fract_x
_atom_site_fract_y
_atom_site_fract_z
_atom_site_U_iso_or_equiv
_atom_site_adp_type
_atom_site_occupancy
_atom_site_symmetry_multiplicity
_atom_site_calc_flag
_atom_site_refinement_flags
_atom_site_disorder_assembly
_atom_site_disorder_group
Mo1 Mo 0.30926(3) 0.91072(3) 0.05764(5) 0.00795(19) Uani 1 1 d . . .
Co1 Co 0.2500 0.7500 0.2500 0.0088(3) Uani 1 2 d S . .
Co2 Co 0.5000 0.7500 -0.3750 0.0080(4) Uani 1 4 d S . .
P1 P 0.41776(9) 0.88582(9) -0.19687(15) 0.0096(4) Uani 1 1 d . . .
O1 O 0.3201(3) 0.8232(3) 0.1407(4) 0.0136(10) Uani 1 1 d . . .
O2 O 0.2852(3) 1.0002(3) -0.0846(4) 0.0130(9) Uani 1 1 d . . .
O3 O 0.3996(3) 0.9566(3) 0.0818(4) 0.0130(10) Uani 1 1 d . . .
O4 O 0.3558(3) 0.8580(2) -0.1020(4) 0.0124(9) Uani 1 1 d . . .
O7 O 0.4308(3) 0.8179(3) -0.2844(5) 0.0204(11) Uani 1 1 d . . .
C1 C 0.5000 0.7500 -0.8054(14) 0.051(4) Uani 1 2 d S . .
C2 C 0.4070(9) 0.9115(9) -0.6044(15) 0.025(3) Uani 0.50 1 d P . .
N2 N 0.3471(9) 0.9010(9) -0.5185(14) 0.040(4) Uani 0.50 1 d P . .
N1 N 0.4680(9) 0.8231(10) -0.7487(16) 0.047(4) Uani 0.50 1 d P . .
C3 C 0.4327(10) 0.9906(10) -0.6082(16) 0.033(4) Uani 0.50 1 d P . .
O5 O 0.4929(2) 0.9111(3) -0.1315(4) 0.0148(10) Uani 1 1 d . . .
O6 O 0.3833(3) 0.9546(3) -0.2729(4) 0.0123(9) Uani 1 1 d . . .
N3 N 0.3817(10) 1.0434(11) -0.6932(17) 0.051(5) Uani 0.50 1 d P . .

loop_
_atom_site_aniso_label
_atom_site_aniso_U_11
_atom_site_aniso_U_22
_atom_site_aniso_U_33
_atom_site_aniso_U_23
_atom_site_aniso_U_13
_atom_site_aniso_U_12
Mo1 0.0069(3) 0.0085(3) 0.0085(3) 0.0003(2) 0.0013(2) -0.00079(19)
Co1 0.0102(6) 0.0058(6) 0.0105(6) 0.0006(5) 0.0017(5) 0.0013(4)
Co2 0.0066(5) 0.0066(5) 0.0110(9) 0.000 0.000 0.000
P1 0.0098(8) 0.0090(8) 0.0098(8) -0.0014(6) 0.0021(6) 0.0015(6)
O1 0.014(2) 0.012(2) 0.015(2) 0.0028(19) -0.0006(19) 0.0020(18)
O2 0.012(2) 0.013(2) 0.014(2) 0.0002(18) 0.0007(18) -0.0001(18)
O3 0.011(2) 0.018(2) 0.011(2) 0.0006(19) -0.0008(18) -0.0030(18)
O4 0.016(2) 0.011(2) 0.010(2) -0.0042(18) 0.0054(19) 0.0026(18)
O7 0.020(3) 0.021(3) 0.021(3) -0.009(2) 0.005(2) 0.001(2)
C1 0.046(8) 0.054(9) 0.053(9) 0.000 0.000 0.004(7)
C2 0.030(8) 0.022(8) 0.024(8) 0.001(6) -0.004(7) 0.006(6)
N2 0.043(9) 0.051(10) 0.026(8) -0.004(7) -0.018(7) 0.011(8)
N1 0.037(9) 0.052(10) 0.053(10) 0.018(8) -0.020(8) -0.012(7)
C3 0.035(9) 0.033(9) 0.031(9) -0.008(7) 0.001(8) 0.007(7)
O5 0.009(2) 0.018(2) 0.017(2) -0.001(2) -0.0002(19) 0.0035(18)
O6 0.015(2) 0.012(2) 0.010(2) 0.0013(18) 0.0006(18) 0.0014(18)
N3 0.052(10) 0.053(11) 0.049(11) -0.024(9) 0.006(9) -0.013(9)

loop_
_atom_type_symbol
_atom_type_description
_atom_type_scat_dispersion_real
_atom_type_scat_dispersion_imag
_atom_type_scat_source
O O 0.0106 0.0060 'International Tables Vol C Tables 4.2.6.8 and 6.1.1.4'
H H 0.0000 0.0000 'International Tables Vol C Tables 4.2.6.8 and 6.1.1.4'
Mo Mo -1.6832 0.6857 'International Tables Vol C Tables 4.2.6.8 and 6.1.1.4'
P P 0.1023 0.0942 'International Tables Vol C Tables 4.2.6.8 and 6.1.1.4'
C C 0.0033 0.0016 'International Tables Vol C Tables 4.2.6.8 and 6.1.1.4'
Co Co 0.3494 0.9721 'International Tables Vol C Tables 4.2.6.8 and 6.1.1.4'
N N 0.0061 0.0033 'International Tables Vol C Tables 4.2.6.8 and 6.1.1.4'

loop_
_geom_angle_atom_site_label_1
_geom_angle_atom_site_label_2
_geom_angle_atom_site_label_3
_geom_angle
_geom_angle_site_symmetry_1
_geom_angle_site_symmetry_3
_geom_angle_publ_flag
O1 Mo1 O3 102.3(2) . . ?
O1 Mo1 O2 99.9(2) . 8_354 ?
O3 Mo1 O2 99.8(2) . 8_354 ?
O1 Mo1 O4 90.52(19) . . ?
O3 Mo1 O4 88.75(19) . . ?
O2 Mo1 O4 164.67(19) 8_354 . ?
O1 Mo1 O6 89.66(19) . 8_354 ?
O3 Mo1 O6 164.02(19) . 8_354 ?
O2 Mo1 O6 88.29(18) 8_354 8_354 ?
O4 Mo1 O6 80.51(17) . 8_354 ?
O1 Mo1 O2 165.23(19) . . ?
O3 Mo1 O2 87.52(19) . . ?
O2 Mo1 O2 89.04(16) 8_354 . ?
O4 Mo1 O2 78.59(17) . . ?
O6 Mo1 O2 78.81(17) 8_354 . ?
O3 Co1 O3 180.000(1) 12_766 8_354 ?
O3 Co1 O5 91.31(17) 12_766 8_354 ?
O3 Co1 O5 88.69(17) 8_354 8_354 ?
O3 Co1 O5 88.69(17) 12_766 12_766 ?
O3 Co1 O5 91.31(17) 8_354 12_766 ?
O5 Co1 O5 180.00(19) 8_354 12_766 ?
O3 Co1 O1 93.05(17) 12_766 . ?
O3 Co1 O1 86.95(17) 8_354 . ?
O5 Co1 O1 90.20(18) 8_354 . ?
O5 Co1 O1 89.80(18) 12_766 . ?
O3 Co1 O1 86.95(17) 12_766 13_565 ?
O3 Co1 O1 93.05(17) 8_354 13_565 ?
O5 Co1 O1 89.80(18) 8_354 13_565 ?
O5 Co1 O1 90.20(18) 12_766 13_565 ?
O1 Co1 O1 179.999(1) . 13_565 ?
O7 Co2 O7 104.82(14) . 12_765 ?
O7 Co2 O7 104.82(14) . 15_564 ?
O7 Co2 O7 119.2(3) 12_765 15_564 ?
O7 Co2 O7 119.2(3) . 6_564 ?
O7 Co2 O7 104.82(14) 12_765 6_564 ?
O7 Co2 O7 104.82(14) 15_564 6_564 ?
O7 P1 O5 112.3(3) . . ?
O7 P1 O4 105.9(3) . . ?
O5 P1 O4 111.2(3) . . ?
O7 P1 O6 108.2(3) . . ?
O5 P1 O6 110.4(3) . . ?
O4 P1 O6 108.7(2) . . ?
Mo1 O1 Co1 137.4(2) . . ?
Mo1 O2 Mo1 138.0(2) 7_554 . ?
Mo1 O3 Co1 146.2(3) . 7_554 ?
P1 O4 Mo1 131.9(3) . . ?
P1 O7 Co2 150.4(3) . . ?
C1 C1 N1 114.1(8) 15_563 . ?
C1 C1 N1 114.1(8) 15_563 6_564 ?
N1 C1 N1 131.9(17) . 6_564 ?
N2 C2 C3 111.7(14) . . ?
N3 N2 C2 162.8(17) 8_354 . ?
C2 C3 N3 113.3(14) . . ?
P1 O5 Co1 124.6(3) . 7_554 ?
P1 O6 Mo1 124.1(3) . 7_554 ?
N2 N3 C3 169.7(16) 7_554 . ?

loop_
_geom_bond_atom_site_label_1
_geom_bond_atom_site_label_2
_geom_bond_distance
_geom_bond_site_symmetry_2
_geom_bond_publ_flag
Mo1 O1 1.752(4) . ?
Mo1 O3 1.753(4) . ?
Mo1 O2 1.794(4) 8_354 ?
Mo1 O4 2.095(4) . ?
Mo1 O6 2.126(4) 8_354 ?
Mo1 O2 2.201(4) . ?
Co1 O3 2.067(4) 12_766 ?
Co1 O3 2.067(4) 8_354 ?
Co1 O5 2.079(5) 8_354 ?
Co1 O5 2.079(5) 12_766 ?
Co1 O1 2.094(4) . ?
Co1 O1 2.094(4) 13_565 ?
Co2 O7 1.923(5) . ?
Co2 O7 1.923(5) 12_765 ?
Co2 O7 1.923(5) 15_564 ?
Co2 O7 1.923(5) 6_564 ?
P1 O7 1.512(5) . ?
P1 O5 1.528(5) . ?
P1 O4 1.545(5) . ?
P1 O6 1.549(5) . ?
O2 Mo1 1.794(4) 7_554 ?
O3 Co1 2.067(4) 7_554 ?
C1 C1 1.49(3) 15_563 ?
C1 N1 1.49(2) . ?
C1 N1 1.49(2) 6_564 ?
C2 N2 1.39(2) . ?
C2 C3 1.42(2) . ?
N2 N3 1.35(3) 8_354 ?
C3 N3 1.55(3) . ?
O5 Co1 2.079(5) 7_554 ?
O6 Mo1 2.126(4) 7_554 ?
N3 N2 1.35(3) 7_554 ?
